data_4028025
loop_
_publ_author_name
'Yutaka Fujiwara'
'Ryota Ozawa'
'Daiki Onuma'
'Kengo Suzuki'
'Kenji Yoza'
'Kenji Kobayashi'

_publ_section_title
;
 Double Alkylene-Strapped Diphenylanthracene as a Photostable and Intense
 Solid-State Blue-Emitting Material
;
_journal_name_full 'Journal of Organic Chemistry'
_journal_page_first 2206
_journal_page_last 2212
_journal_paper_doi 10.1021/jo302621k
_journal_volume 78
_journal_year 2013
_chemical_formula_sum 'C40 H42 O4'
_chemical_formula_weight 586.74
_chemical_name_systematic
; 
 ? 
;
_space_group_IT_number 14
_symmetry_cell_setting monoclinic
_symmetry_space_group_name_Hall '-P 2ybc'
_symmetry_space_group_name_H-M 'P 1 21/c 1'
_atom_sites_solution_hydrogens geom
_atom_sites_solution_primary direct
_atom_sites_solution_secondary difmap
_audit_creation_method SHELXL-97
_cell_angle_alpha 90.00
_cell_angle_beta 118.8070(10)
_cell_angle_gamma 90.00
_cell_formula_units_Z 4
_cell_length_a 15.4234(18)
_cell_length_b 15.0184(18)
_cell_length_c 14.9236(18)
_cell_measurement_reflns_used 3664
_cell_measurement_temperature 93
_cell_measurement_theta_max 26.91
_cell_measurement_theta_min 2.71
_cell_volume 3029.0(6)
_computing_cell_refinement 'APEX2 (Bruker AXS, 2006)'
_computing_data_collection 'APEX2 (Bruker AXS, 2006)'
_computing_data_reduction 'SAINT (Bruker AXS, 2004)'
_computing_molecular_graphics 'XSHEL (Bruker AXS,2002)'
_computing_publication_material 'XCIF (Bruker AXS, 2001)'
_computing_structure_refinement 'SHELXL-97 (Sheldrick, 1997)'
_computing_structure_solution 'SHELXS-97 (Sheldrick, 1997)'
_diffrn_ambient_temperature 93
_diffrn_detector_area_resol_mean 8.333
_diffrn_measured_fraction_theta_full 0.972
_diffrn_measured_fraction_theta_max 0.972
_diffrn_measurement_device_type 'Bruker APEXII CCD area detector'
_diffrn_measurement_method 'phi and omega scans'
_diffrn_radiation_monochromator 'Bruker Helios multilayer confocal mirror'
_diffrn_radiation_source 'Bruker TXS fine-focus rotating anode'
_diffrn_radiation_type MoK\a
_diffrn_radiation_wavelength 0.71073
_diffrn_reflns_av_R_equivalents 0.0368
_diffrn_reflns_av_sigmaI/netI 0.0497
_diffrn_reflns_limit_h_max 10
_diffrn_reflns_limit_h_min -19
_diffrn_reflns_limit_k_max 18
_diffrn_reflns_limit_k_min -19
_diffrn_reflns_limit_l_max 19
_diffrn_reflns_limit_l_min -18
_diffrn_reflns_number 16738
_diffrn_reflns_theta_full 27.48
_diffrn_reflns_theta_max 27.48
_diffrn_reflns_theta_min 1.51
_exptl_absorpt_coefficient_mu 0.081
_exptl_absorpt_correction_T_max 0.9968
_exptl_absorpt_correction_T_min 0.9927
_exptl_absorpt_correction_type empirical
_exptl_absorpt_process_details
;
SADABS Sheldrick 1996
;
_exptl_crystal_colour colorless
_exptl_crystal_density_diffrn 1.287
_exptl_crystal_description block
_exptl_crystal_F_000 1256
_exptl_crystal_size_max 0.09
_exptl_crystal_size_mid 0.07
_exptl_crystal_size_min 0.04
_refine_diff_density_max 0.315
_refine_diff_density_min -0.272
_refine_diff_density_rms 0.059
_refine_ls_extinction_coef 0.0011(2)
_refine_ls_extinction_expression Fc^*^=kFc[1+0.001xFc^2^\l^3^/sin(2\q)]^-1/4^
_refine_ls_extinction_method SHELXL
_refine_ls_goodness_of_fit_ref 1.084
_refine_ls_hydrogen_treatment constr
_refine_ls_matrix_type full
_refine_ls_number_parameters 398
_refine_ls_number_reflns 6743
_refine_ls_number_restraints 0
_refine_ls_restrained_S_all 1.084
_refine_ls_R_factor_all 0.0812
_refine_ls_R_factor_gt 0.0586
_refine_ls_shift/su_max 0.000
_refine_ls_shift/su_mean 0.000
_refine_ls_structure_factor_coef Fsqd
_refine_ls_weighting_details 'calc w=1/[\s^2^(Fo^2^)+(0.0380P)^2^+3.9116P] where P=(Fo^2^+2Fc^2^)/3'
_refine_ls_weighting_scheme calc
_refine_ls_wR_factor_gt 0.1363
_refine_ls_wR_factor_ref 0.1459
_reflns_number_gt 5050
_reflns_number_total 6743
_reflns_threshold_expression >2sigma(I)
_cod_data_source_file jo302621k_si_003.cif
_cod_data_source_block p21c
_cod_original_sg_symbol_H-M 'P 1 21/c 1 '
_cod_database_code 4028025

loop_
_symmetry_equiv_pos_as_xyz
'x, y, z'
'-x, y+1/2, -z+1/2'
'-x, -y, -z'
'x, -y-1/2, z-1/2'

loop_
_atom_site_label
_atom_site_type_symbol
_atom_site_fract_x
_atom_site_fract_y
_atom_site_fract_z
_atom_site_U_iso_or_equiv
_atom_site_adp_type
_atom_site_occupancy
_atom_site_symmetry_multiplicity
_atom_site_calc_flag
_atom_site_refinement_flags
C1 C 0.56325(15) 0.54464(15) 0.09192(16) 0.0139(4) Uani 1 1 d .
C2 C 0.62947(16) 0.58642(15) 0.18723(17) 0.0159(4) Uani 1 1 d .
H2A H 0.6427 0.6483 0.1882 0.019 Uiso 1 1 calc R
C3 C 0.67373(17) 0.53968(15) 0.27608(17) 0.0177(5) Uani 1 1 d .
H3A H 0.7179 0.5688 0.3380 0.021 Uiso 1 1 calc R
C4 C 0.65404(17) 0.44734(16) 0.27643(17) 0.0176(5) Uani 1 1 d .
H4A H 0.6850 0.4149 0.3388 0.021 Uiso 1 1 calc R
C5 C 0.59102(16) 0.40497(15) 0.18801(17) 0.0164(5) Uani 1 1 d .
H5A H 0.5782 0.3433 0.1897 0.020 Uiso 1 1 calc R
C6 C 0.54372(15) 0.45148(14) 0.09253(16) 0.0132(4) Uani 1 1 d .
C7 C 0.48074(16) 0.40788(14) 0.00041(17) 0.0140(4) Uani 1 1 d .
C8 C 0.46522(16) 0.30965(14) -0.00044(16) 0.0150(4) Uani 1 1 d .
C9 C 0.51170(16) 0.25340(15) -0.03891(17) 0.0161(4) Uani 1 1 d .
C10 C 0.50215(17) 0.16160(15) -0.03890(18) 0.0199(5) Uani 1 1 d .
H10A H 0.5346 0.1241 -0.0647 0.024 Uiso 1 1 calc R
C11 C 0.44378(18) 0.12577(15) -0.00005(18) 0.0211(5) Uani 1 1 d .
H11A H 0.4364 0.0630 0.0002 0.025 Uiso 1 1 calc R
C12 C 0.39618(17) 0.17936(15) 0.03830(18) 0.0196(5) Uani 1 1 d .
H12A H 0.3566 0.1537 0.0644 0.023 Uiso 1 1 calc R
C13 C 0.40718(16) 0.27166(15) 0.03808(16) 0.0155(4) Uani 1 1 d .
C14 C 0.34161(18) 0.30460(16) 0.15216(18) 0.0219(5) Uani 1 1 d .
H14A H 0.4024 0.2815 0.2112 0.026 Uiso 1 1 calc R
H14B H 0.2908 0.2571 0.1278 0.026 Uiso 1 1 calc R
C15 C 0.30455(18) 0.38618(16) 0.18321(18) 0.0216(5) Uani 1 1 d .
H15A H 0.3032 0.3728 0.2475 0.026 Uiso 1 1 calc R
H15B H 0.2357 0.3983 0.1298 0.026 Uiso 1 1 calc R
C16 C 0.36609(17) 0.47000(16) 0.19918(18) 0.0208(5) Uani 1 1 d .
H16A H 0.4366 0.4556 0.2449 0.025 Uiso 1 1 calc R
H16B H 0.3593 0.4887 0.1325 0.025 Uiso 1 1 calc R
C17 C 0.33707(18) 0.54771(17) 0.24491(18) 0.0221(5) Uani 1 1 d .
H17A H 0.3598 0.5354 0.3181 0.027 Uiso 1 1 calc R
H17B H 0.2640 0.5528 0.2098 0.027 Uiso 1 1 calc R
C18 C 0.62820(18) 0.24923(16) -0.10382(18) 0.0206(5) Uani 1 1 d .
H18A H 0.5880 0.2095 -0.1623 0.025 Uiso 1 1 calc R
H18B H 0.6757 0.2124 -0.0458 0.025 Uiso 1 1 calc R
C19 C 0.68264(17) 0.31685(17) -0.13328(18) 0.0222(5) Uani 1 1 d .
H19A H 0.7381 0.2866 -0.1365 0.027 Uiso 1 1 calc R
H19B H 0.7114 0.3625 -0.0788 0.027 Uiso 1 1 calc R
C20 C 0.61870(18) 0.36356(16) -0.23547(18) 0.0218(5) Uani 1 1 d .
H20A H 0.5522 0.3746 -0.2431 0.026 Uiso 1 1 calc R
H20B H 0.6107 0.3237 -0.2918 0.026 Uiso 1 1 calc R
C21 C 0.93885(16) 0.54020(15) 0.53457(16) 0.0150(4) Uani 1 1 d .
C22 C 0.87646(17) 0.57792(16) 0.57078(17) 0.0186(5) Uani 1 1 d .
H22A H 0.8761 0.6406 0.5788 0.022 Uiso 1 1 calc R
C23 C 0.81768(17) 0.52644(16) 0.59405(18) 0.0194(5) Uani 1 1 d .
H23A H 0.7772 0.5532 0.6184 0.023 Uiso 1 1 calc R
C24 C 0.81676(17) 0.43306(15) 0.58207(17) 0.0181(5) Uani 1 1 d .
H24A H 0.7752 0.3973 0.5980 0.022 Uiso 1 1 calc R
C25 C 0.87523(17) 0.39385(15) 0.54774(17) 0.0174(5) Uani 1 1 d .
H25A H 0.8736 0.3310 0.5400 0.021 Uiso 1 1 calc R
C26 C 0.93877(16) 0.44546(14) 0.52331(16) 0.0149(4) Uani 1 1 d .
C27 C 1.00026(16) 0.40618(15) 0.48892(16) 0.0155(4) Uani 1 1 d .
C28 C 0.99589(16) 0.30712(15) 0.47361(17) 0.0168(5) Uani 1 1 d .
C29 C 1.04144(16) 0.24832(15) 0.55610(18) 0.0176(5) Uani 1 1 d .
C30 C 1.02654(17) 0.15693(16) 0.54203(19) 0.0211(5) Uani 1 1 d .
H30A H 1.0566 0.1174 0.5986 0.025 Uiso 1 1 calc R
C31 C 0.96715(18) 0.12436(16) 0.44424(19) 0.0222(5) Uani 1 1 d .
H31A H 0.9559 0.0621 0.4346 0.027 Uiso 1 1 calc R
C32 C 0.92389(17) 0.18026(15) 0.36044(19) 0.0208(5) Uani 1 1 d .
H32A H 0.8851 0.1567 0.2936 0.025 Uiso 1 1 calc R
C33 C 0.93817(17) 0.27170(15) 0.37571(18) 0.0185(5) Uani 1 1 d .
C34 C 0.82075(17) 0.30902(16) 0.20143(18) 0.0210(5) Uani 1 1 d .
H34A H 0.7664 0.2786 0.2066 0.025 Uiso 1 1 calc R
H34B H 0.8465 0.2687 0.1672 0.025 Uiso 1 1 calc R
C35 C 0.78512(17) 0.39507(16) 0.14326(18) 0.0199(5) Uani 1 1 d .
H35A H 0.7679 0.4367 0.1837 0.024 Uiso 1 1 calc R
H35B H 0.7241 0.3832 0.0782 0.024 Uiso 1 1 calc R
C36 C 0.86051(18) 0.43988(17) 0.11944(18) 0.0228(5) Uani 1 1 d .
H36A H 0.8597 0.4104 0.0597 0.027 Uiso 1 1 calc R
H36B H 0.9276 0.4328 0.1785 0.027 Uiso 1 1 calc R
C37 C 0.83790(18) 0.53917(17) 0.09650(17) 0.0231(5) Uani 1 1 d .
H37A H 0.8659 0.5600 0.0528 0.028 Uiso 1 1 calc R
H37B H 0.7653 0.5479 0.0582 0.028 Uiso 1 1 calc R
C38 C 1.09953(19) 0.24775(17) 0.73664(18) 0.0234(5) Uani 1 1 d .
H38A H 1.1317 0.1885 0.7515 0.028 Uiso 1 1 calc R
H38B H 1.0304 0.2402 0.7228 0.028 Uiso 1 1 calc R
C39 C 1.15462(18) 0.30929(17) 0.82670(18) 0.0241(5) Uani 1 1 d .
H39A H 1.2259 0.3078 0.8468 0.029 Uiso 1 1 calc R
H39B H 1.1475 0.2868 0.8852 0.029 Uiso 1 1 calc R
C40 C 1.11905(17) 0.40517(16) 0.80576(18) 0.0211(5) Uani 1 1 d .
H40A H 1.0459 0.4062 0.7731 0.025 Uiso 1 1 calc R
H40B H 1.1384 0.4319 0.7574 0.025 Uiso 1 1 calc R
O1 O 0.36205(12) 0.33111(10) 0.07154(12) 0.0177(3) Uani 1 1 d .
O2 O 0.56603(12) 0.29825(10) -0.07533(12) 0.0194(4) Uani 1 1 d .
O3 O 0.89794(13) 0.33408(11) 0.30062(12) 0.0239(4) Uani 1 1 d .
O4 O 1.10104(12) 0.28663(11) 0.64961(12) 0.0205(4) Uani 1 1 d .

loop_
_atom_site_aniso_label
_atom_site_aniso_U_11
_atom_site_aniso_U_22
_atom_site_aniso_U_33
_atom_site_aniso_U_23
_atom_site_aniso_U_13
_atom_site_aniso_U_12
C1 0.0126(10) 0.0158(11) 0.0142(10) -0.0007(8) 0.0073(9) 0.0000(8)
C2 0.0166(11) 0.0147(11) 0.0177(11) -0.0031(9) 0.0095(9) -0.0011(9)
C3 0.0177(11) 0.0201(12) 0.0151(11) -0.0034(9) 0.0078(9) -0.0019(9)
C4 0.0172(11) 0.0218(12) 0.0137(11) 0.0027(9) 0.0073(9) 0.0017(9)
C5 0.0182(11) 0.0142(11) 0.0183(11) 0.0019(9) 0.0100(9) 0.0007(9)
C6 0.0125(10) 0.0148(10) 0.0143(10) 0.0008(8) 0.0079(9) 0.0019(8)
C7 0.0145(11) 0.0124(10) 0.0182(11) -0.0004(9) 0.0102(9) 0.0000(8)
C8 0.0156(11) 0.0135(11) 0.0128(10) 0.0012(8) 0.0044(9) 0.0003(8)
C9 0.0169(11) 0.0158(11) 0.0142(11) -0.0007(9) 0.0063(9) -0.0011(9)
C10 0.0226(12) 0.0158(11) 0.0199(12) -0.0007(9) 0.0092(10) 0.0025(9)
C11 0.0252(13) 0.0130(11) 0.0214(12) 0.0006(9) 0.0082(10) -0.0014(9)
C12 0.0197(12) 0.0177(12) 0.0197(12) 0.0014(9) 0.0082(10) -0.0035(9)
C13 0.0158(11) 0.0156(11) 0.0119(10) 0.0010(8) 0.0042(9) -0.0001(8)
C14 0.0266(13) 0.0215(12) 0.0228(12) 0.0030(10) 0.0161(11) -0.0028(10)
C15 0.0227(12) 0.0267(13) 0.0190(12) 0.0006(10) 0.0130(10) -0.0018(10)
C16 0.0182(11) 0.0256(13) 0.0210(12) -0.0011(10) 0.0114(10) 0.0003(9)
C17 0.0220(12) 0.0278(13) 0.0173(12) -0.0001(10) 0.0101(10) 0.0011(10)
C18 0.0219(12) 0.0220(12) 0.0204(12) -0.0014(10) 0.0122(10) 0.0050(10)
C19 0.0190(12) 0.0296(13) 0.0203(12) -0.0001(10) 0.0113(10) 0.0031(10)
C20 0.0246(13) 0.0242(13) 0.0182(12) -0.0016(10) 0.0115(10) 0.0008(10)
C21 0.0151(10) 0.0159(11) 0.0124(10) -0.0003(8) 0.0054(9) 0.0004(8)
C22 0.0196(11) 0.0159(11) 0.0204(12) -0.0005(9) 0.0097(10) 0.0016(9)
C23 0.0175(11) 0.0220(12) 0.0204(12) -0.0021(9) 0.0105(10) 0.0004(9)
C24 0.0174(11) 0.0191(12) 0.0172(11) 0.0007(9) 0.0078(9) -0.0036(9)
C25 0.0195(11) 0.0138(11) 0.0182(11) -0.0002(9) 0.0086(10) -0.0014(9)
C26 0.0157(11) 0.0141(11) 0.0121(10) -0.0001(8) 0.0045(9) -0.0004(8)
C27 0.0178(11) 0.0138(11) 0.0130(11) -0.0003(8) 0.0060(9) 0.0000(8)
C28 0.0182(11) 0.0141(11) 0.0219(12) -0.0004(9) 0.0127(10) 0.0007(9)
C29 0.0171(11) 0.0155(11) 0.0230(12) 0.0000(9) 0.0118(10) -0.0003(9)
C30 0.0197(12) 0.0153(11) 0.0313(14) 0.0041(10) 0.0148(11) 0.0013(9)
C31 0.0227(12) 0.0125(11) 0.0361(14) -0.0040(10) 0.0177(11) -0.0016(9)
C32 0.0207(12) 0.0184(12) 0.0267(13) -0.0060(10) 0.0140(10) -0.0027(9)
C33 0.0202(11) 0.0181(11) 0.0214(12) -0.0014(9) 0.0134(10) -0.0004(9)
C34 0.0189(11) 0.0225(12) 0.0205(12) -0.0085(10) 0.0088(10) -0.0045(9)
C35 0.0163(11) 0.0253(13) 0.0179(11) -0.0030(10) 0.0081(10) 0.0002(9)
C36 0.0186(12) 0.0334(14) 0.0161(12) -0.0044(10) 0.0081(10) -0.0026(10)
C37 0.0208(12) 0.0330(14) 0.0142(11) 0.0027(10) 0.0074(10) -0.0033(10)
C38 0.0267(13) 0.0213(12) 0.0230(13) 0.0064(10) 0.0125(11) -0.0010(10)
C39 0.0223(12) 0.0267(13) 0.0204(12) 0.0062(10) 0.0080(10) -0.0024(10)
C40 0.0190(12) 0.0225(12) 0.0202(12) 0.0026(10) 0.0082(10) -0.0023(9)
O1 0.0196(8) 0.0179(8) 0.0195(8) 0.0021(6) 0.0125(7) 0.0008(6)
O2 0.0243(9) 0.0161(8) 0.0252(9) -0.0018(7) 0.0179(7) 0.0012(7)
O3 0.0298(9) 0.0170(8) 0.0194(9) -0.0027(7) 0.0075(8) -0.0038(7)
O4 0.0225(8) 0.0184(8) 0.0193(8) 0.0036(7) 0.0091(7) -0.0023(7)

loop_
_atom_type_symbol
_atom_type_description
_atom_type_scat_dispersion_real
_atom_type_scat_dispersion_imag
_atom_type_scat_source
C C 0.0033 0.0016 'International Tables Vol C Tables 4.2.6.8 and 6.1.1.4'
H H 0.0000 0.0000 'International Tables Vol C Tables 4.2.6.8 and 6.1.1.4'
O O 0.0106 0.0060 'International Tables Vol C Tables 4.2.6.8 and 6.1.1.4'

loop_
_geom_angle_atom_site_label_1
_geom_angle_atom_site_label_2
_geom_angle_atom_site_label_3
_geom_angle
_geom_angle_site_symmetry_1
_geom_angle_site_symmetry_3
C7 C1 C6 120.0(2) 3_665 .
C7 C1 C2 121.9(2) 3_665 .
C6 C1 C2 118.2(2) . .
C3 C2 C1 121.6(2) . .
C3 C2 H2A 119.2 . .
C1 C2 H2A 119.2 . .
C2 C3 C4 120.0(2) . .
C2 C3 H3A 120.0 . .
C4 C3 H3A 120.0 . .
C5 C4 C3 120.4(2) . .
C5 C4 H4A 119.8 . .
C3 C4 H4A 119.8 . .
C4 C5 C6 121.3(2) . .
C4 C5 H5A 119.3 . .
C6 C5 H5A 119.3 . .
C7 C6 C5 121.8(2) . .
C7 C6 C1 119.8(2) . .
C5 C6 C1 118.4(2) . .
C1 C7 C6 120.2(2) 3_665 .
C1 C7 C8 119.61(19) 3_665 .
C6 C7 C8 120.1(2) . .
C13 C8 C9 118.6(2) . .
C13 C8 C7 122.1(2) . .
C9 C8 C7 119.25(19) . .
O2 C9 C10 124.9(2) . .
O2 C9 C8 113.40(19) . .
C10 C9 C8 121.7(2) . .
C9 C10 C11 118.3(2) . .
C9 C10 H10A 120.8 . .
C11 C10 H10A 120.8 . .
C12 C11 C10 121.7(2) . .
C12 C11 H11A 119.2 . .
C10 C11 H11A 119.2 . .
C11 C12 C13 119.1(2) . .
C11 C12 H12A 120.4 . .
C13 C12 H12A 120.4 . .
O1 C13 C12 124.3(2) . .
O1 C13 C8 115.07(19) . .
C12 C13 C8 120.6(2) . .
O1 C14 C15 107.38(18) . .
O1 C14 H14A 110.2 . .
C15 C14 H14A 110.2 . .
O1 C14 H14B 110.2 . .
C15 C14 H14B 110.2 . .
H14A C14 H14B 108.5 . .
C14 C15 C16 114.65(19) . .
C14 C15 H15A 108.6 . .
C16 C15 H15A 108.6 . .
C14 C15 H15B 108.6 . .
C16 C15 H15B 108.6 . .
H15A C15 H15B 107.6 . .
C17 C16 C15 114.04(19) . .
C17 C16 H16A 108.7 . .
C15 C16 H16A 108.7 . .
C17 C16 H16B 108.7 . .
C15 C16 H16B 108.7 . .
H16A C16 H16B 107.6 . .
C16 C17 C20 112.62(19) . 3_665
C16 C17 H17A 109.1 . .
C20 C17 H17A 109.1 3_665 .
C16 C17 H17B 109.1 . .
C20 C17 H17B 109.1 3_665 .
H17A C17 H17B 107.8 . .
O2 C18 C19 106.69(19) . .
O2 C18 H18A 110.4 . .
C19 C18 H18A 110.4 . .
O2 C18 H18B 110.4 . .
C19 C18 H18B 110.4 . .
H18A C18 H18B 108.6 . .
C18 C19 C20 114.6(2) . .
C18 C19 H19A 108.6 . .
C20 C19 H19A 108.6 . .
C18 C19 H19B 108.6 . .
C20 C19 H19B 108.6 . .
H19A C19 H19B 107.6 . .
C19 C20 C17 112.8(2) . 3_665
C19 C20 H20A 109.0 . .
C17 C20 H20A 109.0 3_665 .
C19 C20 H20B 109.0 . .
C17 C20 H20B 109.0 3_665 .
H20A C20 H20B 107.8 . .
C27 C21 C22 121.4(2) 3_766 .
C27 C21 C26 120.2(2) 3_766 .
C22 C21 C26 118.4(2) . .
C23 C22 C21 121.7(2) . .
C23 C22 H22A 119.1 . .
C21 C22 H22A 119.1 . .
C22 C23 C24 120.0(2) . .
C22 C23 H23A 120.0 . .
C24 C23 H23A 120.0 . .
C25 C24 C23 120.5(2) . .
C25 C24 H24A 119.8 . .
C23 C24 H24A 119.8 . .
C24 C25 C26 121.3(2) . .
C24 C25 H25A 119.3 . .
C26 C25 H25A 119.3 . .
C27 C26 C25 122.1(2) . .
C27 C26 C21 119.8(2) . .
C25 C26 C21 118.1(2) . .
C21 C27 C26 120.0(2) 3_766 .
C21 C27 C28 121.1(2) 3_766 .
C26 C27 C28 118.8(2) . .
C29 C28 C33 118.4(2) . .
C29 C28 C27 121.7(2) . .
C33 C28 C27 119.7(2) . .
O4 C29 C30 123.2(2) . .
O4 C29 C28 115.9(2) . .
C30 C29 C28 120.9(2) . .
C31 C30 C29 119.0(2) . .
C31 C30 H30A 120.5 . .
C29 C30 H30A 120.5 . .
C32 C31 C30 121.6(2) . .
C32 C31 H31A 119.2 . .
C30 C31 H31A 119.2 . .
C31 C32 C33 118.8(2) . .
C31 C32 H32A 120.6 . .
C33 C32 H32A 120.6 . .
O3 C33 C32 124.9(2) . .
O3 C33 C28 114.0(2) . .
C32 C33 C28 121.1(2) . .
O3 C34 C35 105.13(18) . .
O3 C34 H34A 110.7 . .
C35 C34 H34A 110.7 . .
O3 C34 H34B 110.7 . .
C35 C34 H34B 110.7 . .
H34A C34 H34B 108.8 . .
C34 C35 C36 113.92(19) . .
C34 C35 H35A 108.8 . .
C36 C35 H35A 108.8 . .
C34 C35 H35B 108.8 . .
C36 C35 H35B 108.8 . .
H35A C35 H35B 107.7 . .
C35 C36 C37 111.4(2) . .
C35 C36 H36A 109.4 . .
C37 C36 H36A 109.4 . .
C35 C36 H36B 109.4 . .
C37 C36 H36B 109.4 . .
H36A C36 H36B 108.0 . .
C40 C37 C36 111.82(19) 3_766 .
C40 C37 H37A 109.3 3_766 .
C36 C37 H37A 109.3 . .
C40 C37 H37B 109.3 3_766 .
C36 C37 H37B 109.3 . .
H37A C37 H37B 107.9 . .
O4 C38 C39 108.00(19) . .
O4 C38 H38A 110.1 . .
C39 C38 H38A 110.1 . .
O4 C38 H38B 110.1 . .
C39 C38 H38B 110.1 . .
H38A C38 H38B 108.4 . .
C38 C39 C40 113.9(2) . .
C38 C39 H39A 108.8 . .
C40 C39 H39A 108.8 . .
C38 C39 H39B 108.8 . .
C40 C39 H39B 108.8 . .
H39A C39 H39B 107.7 . .
C39 C40 C37 112.0(2) . 3_766
C39 C40 H40A 109.2 . .
C37 C40 H40A 109.2 3_766 .
C39 C40 H40B 109.2 . .
C37 C40 H40B 109.2 3_766 .
H40A C40 H40B 107.9 . .
C13 O1 C14 118.70(17) . .
C9 O2 C18 119.35(18) . .
C33 O3 C34 119.52(18) . .
C29 O4 C38 117.03(18) . .

loop_
_geom_bond_atom_site_label_1
_geom_bond_atom_site_label_2
_geom_bond_distance
_geom_bond_site_symmetry_2
C1 C7 1.402(3) 3_665
C1 C6 1.432(3) .
C1 C2 1.435(3) .
C2 C3 1.358(3) .
C2 H2A 0.9500 .
C3 C4 1.420(3) .
C3 H3A 0.9500 .
C4 C5 1.362(3) .
C4 H4A 0.9500 .
C5 C6 1.431(3) .
C5 H5A 0.9500 .
C6 C7 1.405(3) .
C7 C1 1.402(3) 3_665
C7 C8 1.494(3) .
C8 C13 1.398(3) .
C8 C9 1.398(3) .
C9 O2 1.375(3) .
C9 C10 1.387(3) .
C10 C11 1.392(3) .
C10 H10A 0.9500 .
C11 C12 1.385(3) .
C11 H11A 0.9500 .
C12 C13 1.397(3) .
C12 H12A 0.9500 .
C13 O1 1.366(3) .
C14 O1 1.439(3) .
C14 C15 1.516(3) .
C14 H14A 0.9900 .
C14 H14B 0.9900 .
C15 C16 1.525(3) .
C15 H15A 0.9900 .
C15 H15B 0.9900 .
C16 C17 1.524(3) .
C16 H16A 0.9900 .
C16 H16B 0.9900 .
C17 C20 1.534(3) 3_665
C17 H17A 0.9900 .
C17 H17B 0.9900 .
C18 O2 1.427(3) .
C18 C19 1.512(3) .
C18 H18A 0.9900 .
C18 H18B 0.9900 .
C19 C20 1.530(3) .
C19 H19A 0.9900 .
C19 H19B 0.9900 .
C20 C17 1.534(3) 3_665
C20 H20A 0.9900 .
C20 H20B 0.9900 .
C21 C27 1.404(3) 3_766
C21 C22 1.428(3) .
C21 C26 1.433(3) .
C22 C23 1.358(3) .
C22 H22A 0.9500 .
C23 C24 1.413(3) .
C23 H23A 0.9500 .
C24 C25 1.367(3) .
C24 H24A 0.9500 .
C25 C26 1.428(3) .
C25 H25A 0.9500 .
C26 C27 1.407(3) .
C27 C21 1.404(3) 3_766
C27 C28 1.502(3) .
C28 C29 1.398(3) .
C28 C33 1.399(3) .
C29 O4 1.374(3) .
C29 C30 1.391(3) .
C30 C31 1.385(3) .
C30 H30A 0.9500 .
C31 C32 1.382(3) .
C31 H31A 0.9500 .
C32 C33 1.392(3) .
C32 H32A 0.9500 .
C33 O3 1.360(3) .
C34 O3 1.432(3) .
C34 C35 1.505(3) .
C34 H34A 0.9900 .
C34 H34B 0.9900 .
C35 C36 1.526(3) .
C35 H35A 0.9900 .
C35 H35B 0.9900 .
C36 C37 1.532(4) .
C36 H36A 0.9900 .
C36 H36B 0.9900 .
C37 C40 1.528(3) 3_766
C37 H37A 0.9900 .
C37 H37B 0.9900 .
C38 O4 1.434(3) .
C38 C39 1.511(3) .
C38 H38A 0.9900 .
C38 H38B 0.9900 .
C39 C40 1.519(3) .
C39 H39A 0.9900 .
C39 H39B 0.9900 .
C40 C37 1.528(3) 3_766
C40 H40A 0.9900 .
C40 H40B 0.9900 .
